data_7129126
loop_
_publ_author_name
'Feuerstein, Wolfram'
'Varava, Paul'
'Fadaei-Tirani, Farzaneh'
'Scopelliti, Rosario'
'Severin, Kay'

_publ_section_title
;
 Synthesis, structural characterization, and coordination chemistry of
 imidazole-based alkylidene ketenes.
;
_journal_issue 87
_journal_name_full 'Chemical communications (Cambridge, England)'
_journal_page_first 11509
_journal_page_last 11512
_journal_paper_doi 10.1039/d1cc05161j
_journal_volume 57
_journal_year 2021
_chemical_formula_moiety 'C38 H48 N2 O2'
_chemical_formula_sum 'C38 H48 N2 O2'
_chemical_formula_weight 564.78
_space_group_crystal_system monoclinic
_space_group_IT_number 14
_space_group_name_Hall '-P 2yn'
_space_group_name_H-M_alt 'P 1 21/n 1'
_atom_sites_solution_hydrogens geom
_atom_sites_solution_primary dual
_atom_sites_solution_secondary difmap
_audit_creation_date 2021-07-05
_audit_creation_method
;
Olex2 1.3
(compiled 2020.11.12 svn.r5f609507 for OlexSys, GUI svn.r6272)
;
_audit_update_record
;
2021-07-06 deposited with the CCDC.	2021-10-11 downloaded from the CCDC.
;
_cell_angle_alpha 90
_cell_angle_beta 114.7272(9)
_cell_angle_gamma 90
_cell_formula_units_Z 8
_cell_length_a 20.58217(16)
_cell_length_b 16.76993(7)
_cell_length_c 20.98706(16)
_cell_measurement_reflns_used 27786
_cell_measurement_temperature 140.00(10)
_cell_measurement_theta_max 72.5590
_cell_measurement_theta_min 3.5150
_cell_volume 6579.73(9)
_computing_cell_refinement 'CrysAlisPro 1.171.41.105a (Rigaku OD, 2021)'
_computing_data_collection 'CrysAlisPro 1.171.41.105a (Rigaku OD, 2021)'
_computing_data_reduction 'CrysAlisPro 1.171.41.105a (Rigaku OD, 2021)'
_computing_molecular_graphics 'Olex2 1.3 (Dolomanov et al., 2009)'
_computing_publication_material 'Olex2 1.3 (Dolomanov et al., 2009)'
_computing_structure_refinement 'ShelXL 2018/3 (Sheldrick, 2015)'
_computing_structure_solution 'ShelXT 2018/2 (Sheldrick, 2015)'
_diffrn_ambient_environment N~2~
_diffrn_ambient_temperature 140.00(10)
_diffrn_detector 'CCD plate'
_diffrn_detector_area_resol_mean 5.2817
_diffrn_detector_type AtlasS2
_diffrn_measured_fraction_theta_full 1.000
_diffrn_measured_fraction_theta_max 0.987
_diffrn_measurement_details
;
List of Runs (angles in degrees, time in seconds):

  # Type    Start    End  Width  t~exp~   \w     \q     \k     \f   Frames
#--------------------------------------------------------------------------
  1  \w   -112.00 -87.00   1.00    3.00    --  -41.04-149.00-112.00   25
  2  \w    -85.00 -60.00   1.00    3.00    --  -41.04 149.00 -65.00   25
  3  \w    -74.00  -4.00   1.00    3.00    --  -41.04 123.00 131.00   70
  4  \w     52.00  77.00   1.00    3.00    --   41.04-149.00-112.00   25
  5  \w     60.00  85.00   1.00    3.00    --   41.04-123.00  51.00   25
  6  \w     74.00 128.00   1.00   12.00    --  105.15-149.00-112.00   54
  7  \w     47.00  74.00   1.00   12.00    --  105.15-123.00  51.00   27
  8  \w    112.00 145.00   1.00   12.00    --  105.15 123.00 131.00   33
  9  \w    100.00 126.00   1.00   12.00    --  105.15 149.00 -65.00   26
 10  \w    -35.00  -8.00   1.00    3.00    --  -41.04 125.00-180.00   27
 11  \w   -111.00 -18.00   1.00    3.00    --  -41.04 -38.00  30.00   93
 12  \w   -102.00 -18.00   1.00    3.00    --  -41.04 -38.00 -60.00   84
 13  \w     37.00  62.00   1.00    3.00    --   41.04  38.00  60.00   25
 14  \w     23.00  97.00   1.00    3.00    --   41.04  57.00 120.00   74
 15  \w     14.00  81.00   1.00    3.00    --   41.04 -99.00 -90.00   67
 16  \w    110.00 165.00   1.00   12.00    --  105.15  77.00-180.00   55
 17  \w     32.00 109.00   1.00   12.00    --  105.15-111.00 -30.00   77
 18  \w     80.00 176.00   1.00   12.00    --  105.15  45.00 120.00   96
 19  \w     34.00  91.00   1.00   12.00    --  105.15 -94.00   0.00   57
 20  \w     31.00 107.00   1.00   12.00    --  105.15-111.00-120.00   76
 21  \w     73.00 109.00   1.00   12.00    --  105.15-111.00  90.00   36
 22  \w     30.00  79.00   1.00   12.00    --  105.15-111.00 -60.00   49
 23  \w     34.00 134.00   1.00   12.00    --  105.15 -61.00  30.00  100
 24  \w     84.00 109.00   1.00   12.00    --  105.15-111.00 120.00   25
 25  \w     88.00 146.00   1.00   12.00    --  105.15  45.00-180.00   58
 26  \w    105.00 164.00   1.00   12.00    --  105.15 111.00   0.00   59
 27  \w     95.00 171.00   1.00   12.00    --  105.15  61.00  60.00   76
;
_diffrn_measurement_device 'four-circle diffractometer'
_diffrn_measurement_device_type 'SuperNova, Dual, Cu at home/near, AtlasS2'
_diffrn_measurement_method '\w scans'
_diffrn_orient_matrix_type 'CrysAlisPro convention (1999,Acta A55,543-557)'
_diffrn_orient_matrix_UB_11 -0.0723879000
_diffrn_orient_matrix_UB_12 -0.0190940000
_diffrn_orient_matrix_UB_13 0.0019153000
_diffrn_orient_matrix_UB_21 -0.0345928000
_diffrn_orient_matrix_UB_22 -0.0089963000
_diffrn_orient_matrix_UB_23 -0.0804447000
_diffrn_orient_matrix_UB_31 0.0189267000
_diffrn_orient_matrix_UB_32 -0.0893730000
_diffrn_orient_matrix_UB_33 0.0076935000
_diffrn_radiation_monochromator mirror
_diffrn_radiation_probe x-ray
_diffrn_radiation_type 'Cu K\a'
_diffrn_radiation_wavelength 1.54184
_diffrn_reflns_av_R_equivalents 0.0222
_diffrn_reflns_av_unetI/netI 0.0171
_diffrn_reflns_Laue_measured_fraction_full 1.000
_diffrn_reflns_Laue_measured_fraction_max 0.987
_diffrn_reflns_limit_h_max 25
_diffrn_reflns_limit_h_min -25
_diffrn_reflns_limit_k_max 16
_diffrn_reflns_limit_k_min -20
_diffrn_reflns_limit_l_max 25
_diffrn_reflns_limit_l_min -22
_diffrn_reflns_number 54913
_diffrn_reflns_point_group_measured_fraction_full 1.000
_diffrn_reflns_point_group_measured_fraction_max 0.987
_diffrn_reflns_theta_full 67.684
_diffrn_reflns_theta_max 72.739
_diffrn_reflns_theta_min 3.510
_diffrn_source 'micro-focus sealed X-ray tube'
_diffrn_source_type 'SuperNova (Cu) X-ray Source'
_exptl_absorpt_coefficient_mu 0.535
_exptl_absorpt_correction_T_max 1.000
_exptl_absorpt_correction_T_min 0.717
_exptl_absorpt_correction_type gaussian
_exptl_absorpt_process_details
;
CrysAlisPro 1.171.41.105a (Rigaku Oxford Diffraction, 2021)
Numerical absorption correction based on Gaussian integration over
a multifaceted crystal model.
Empirical absorption correction using spherical harmonics
as implemented in SCALE3 ABSPACK scaling algorithm
;
_exptl_crystal_colour 'clear intense yellow'
_exptl_crystal_density_diffrn 1.140
_exptl_crystal_description prism
_exptl_crystal_F_000 2448
_exptl_crystal_size_max 0.24
_exptl_crystal_size_mid 0.19
_exptl_crystal_size_min 0.07
_refine_diff_density_max 0.281
_refine_diff_density_min -0.207
_refine_diff_density_rms 0.034
_refine_ls_extinction_coef 0.00022(3)
_refine_ls_extinction_expression Fc^*^=kFc[1+0.001xFc^2^\l^3^/sin(2\q)]^-1/4^
_refine_ls_extinction_method 'SHELXL-2018/3 (Sheldrick 2018)'
_refine_ls_goodness_of_fit_ref 1.027
_refine_ls_hydrogen_treatment constr
_refine_ls_matrix_type full
_refine_ls_number_parameters 780
_refine_ls_number_reflns 12907
_refine_ls_number_restraints 0
_refine_ls_restrained_S_all 1.027
_refine_ls_R_factor_all 0.0441
_refine_ls_R_factor_gt 0.0391
_refine_ls_shift/su_max 0.000
_refine_ls_shift/su_mean 0.000
_refine_ls_structure_factor_coef Fsqd
_refine_ls_weighting_details 'w=1/[\s^2^(Fo^2^)+(0.0474P)^2^+2.1889P] where P=(Fo^2^+2Fc^2^)/3'
_refine_ls_weighting_scheme calc
_refine_ls_wR_factor_gt 0.0982
_refine_ls_wR_factor_ref 0.1017
_reflns_Friedel_coverage 0.000
_reflns_number_gt 11527
_reflns_number_total 12907
_reflns_threshold_expression 'I > 2\s(I)'
_cod_data_source_file d1cc05161j2.cif
_cod_data_source_block wf446mesitol
_cod_depositor_comments
;
The following automatic conversions were performed:

data item '_exptl_absorpt_correction_type' value 'Gaussian' was
changed to 'gaussian' in accordance with the
/home/data/users/saulius/crontab/automatic-downloads/rss-feeds/RSC/lib/dictionaries/cif_core.dic
dictionary named 'cif_core.dic' version 2.4.2 last updated on
2011-04-26.

Automatic conversion script
Id: cif_fix_values 7556 2019-12-06 15:28:31Z antanas 

 Adding full bibliography for 7129122--7129133.cif.
;
_cod_original_cell_volume 6579.72(9)
_cod_database_code 7129126
_shelx_shelxl_version_number 2018/3
_audit_contact_author 'Farzaneh Fadaei Tirani'
_chemical_oxdiff_formula 'C38 H48 N2 O2'
_shelx_space_group_comment
;
The symmetry employed for this shelxl refinement is uniquely defined
by the following loop, which should always be used as a source of
symmetry information in preference to the above space-group names.
They are only intended as comments.
;
_shelx_estimated_absorpt_t_max 0.963
_shelx_estimated_absorpt_t_min 0.882
_reflns_odcompleteness_completeness 99.95
_reflns_odcompleteness_iscentric 1
_reflns_odcompleteness_theta 66.97
_olex2_refinement_description
;
1. Fixed Uiso
 At 1.2 times of:
  All C(H) groups
 At 1.5 times of:
  All C(H,H,H) groups
2.a Ternary CH refined with riding coordinates:
 C23(H23), C26(H26), C35(H35), C38(H38), C63(H63), C66(H66), C75(H75), C78(H78)
2.b Aromatic/amide H refined with riding coordinates:
 C4(H4), C5(H5), C6(H6), C10(H10), C12(H12), C19(H19), C20(H20), C21(H21),
 C31(H31), C32(H32), C33(H33), C44(H44), C45(H45), C46(H46), C50(H50), C52(H52),
  C59(H59), C60(H60), C61(H61), C71(H71), C72(H72), C73(H73)
2.c Idealised Me refined as rotating group:
 C14(H14A,H14B,H14C), C15(H15A,H15B,H15C), C16(H16A,H16B,H16C), C24(H24A,H24B,
 H24C), C25(H25A,H25B,H25C), C27(H27A,H27B,H27C), C28(H28A,H28B,H28C), C36(H36A,
 H36B,H36C), C37(H37A,H37B,H37C), C39(H39A,H39B,H39C), C40(H40A,H40B,H40C),
 C54(H54A,H54B,H54C), C55(H55A,H55B,H55C), C56(H56A,H56B,H56C), C64(H64A,H64B,
 H64C), C65(H65A,H65B,H65C), C67(H67A,H67B,H67C), C68(H68A,H68B,H68C), C76(H76A,
 H76B,H76C), C77(H77A,H77B,H77C), C79(H79A,H79B,H79C), C80(H80A,H80B,H80C)
;
_olex2_date_sample_data_collection 2021-05-04
_olex2_submission_special_instructions 'No special instructions were received'
_oxdiff_exptl_absorpt_empirical_details
;
Empirical correction (ABSPACK) includes:
- Absorption correction using spherical harmonics
- Frame scaling
- Detector area scaling
- B-factor correction
;
_oxdiff_exptl_absorpt_empirical_full_max 1.276
_oxdiff_exptl_absorpt_empirical_full_min 0.730

loop_
_space_group_symop_operation_xyz
'x, y, z'
'-x+1/2, y+1/2, -z+1/2'
'-x, -y, -z'
'x-1/2, -y-1/2, z-1/2'

loop_
_atom_site_label
_atom_site_type_symbol
_atom_site_fract_x
_atom_site_fract_y
_atom_site_fract_z
_atom_site_U_iso_or_equiv
_atom_site_adp_type
_atom_site_occupancy
_atom_site_site_symmetry_order
_atom_site_calc_flag
_atom_site_refinement_flags_posn
_atom_site_refinement_flags_adp
_atom_site_refinement_flags_occupancy
_atom_site_disorder_assembly
_atom_site_disorder_group
O1 O 0.23552(5) 0.71811(5) 0.69960(4) 0.0328(2) Uani 1 1 d . . . . .
O2 O 0.15193(5) 0.71628(5) 0.58649(4) 0.02866(19) Uani 1 1 d . . . . .
N1 N 0.25925(5) 0.52908(5) 0.75567(5) 0.02029(19) Uani 1 1 d . . . . .
N2 N 0.20471(5) 0.45426(5) 0.66349(5) 0.02020(19) Uani 1 1 d . . . . .
C2 C 0.21565(6) 0.53248(6) 0.68562(6) 0.0196(2) Uani 1 1 d . . . . .
C4 C 0.24104(6) 0.40344(6) 0.72018(6) 0.0214(2) Uani 1 1 d . . . . .
H4 H 0.241585 0.346824 0.718839 0.026 Uiso 1 1 calc R U . . .
C5 C 0.27472(6) 0.44911(6) 0.77640(6) 0.0218(2) Uani 1 1 d . . . . .
H5 H 0.304037 0.430825 0.822386 0.026 Uiso 1 1 calc R U . . .
C6 C 0.18388(6) 0.59548(7) 0.64019(6) 0.0226(2) Uani 1 1 d . . . . .
H6 H 0.148371 0.580419 0.595560 0.027 Uiso 1 1 calc R U . . .
C7 C 0.19611(6) 0.67858(7) 0.64997(6) 0.0243(2) Uani 1 1 d . . . . .
C8 C 0.16438(7) 0.79558(7) 0.57525(6) 0.0253(2) Uani 1 1 d . . . . .
C9 C 0.22677(7) 0.81780(7) 0.56909(6) 0.0280(3) Uani 1 1 d . . . . .
C10 C 0.22939(7) 0.89479(7) 0.54465(6) 0.0298(3) Uani 1 1 d . . . . .
H10 H 0.271532 0.911313 0.540360 0.036 Uiso 1 1 calc R U . . .
C11 C 0.17272(7) 0.94805(7) 0.52640(6) 0.0296(3) Uani 1 1 d . . . . .
C12 C 0.11290(7) 0.92401(7) 0.53596(6) 0.0287(3) Uani 1 1 d . . . . .
H12 H 0.074412 0.960393 0.525489 0.034 Uiso 1 1 calc R U . . .
C13 C 0.10752(7) 0.84812(7) 0.56047(6) 0.0268(2) Uani 1 1 d . . . . .
C14 C 0.28777(8) 0.76063(8) 0.58436(7) 0.0362(3) Uani 1 1 d . . . . .
H14A H 0.319405 0.780973 0.563839 0.054 Uiso 1 1 calc R U . . .
H14B H 0.268918 0.708456 0.563969 0.054 Uiso 1 1 calc R U . . .
H14C H 0.314747 0.755208 0.635233 0.054 Uiso 1 1 calc R U . . .
C15 C 0.17494(9) 1.02849(8) 0.49521(7) 0.0399(3) Uani 1 1 d . . . . .
H15A H 0.132044 1.035329 0.451339 0.060 Uiso 1 1 calc R U . . .
H15B H 0.217587 1.031915 0.485683 0.060 Uiso 1 1 calc R U . . .
H15C H 0.176651 1.070490 0.528343 0.060 Uiso 1 1 calc R U . . .
C16 C 0.04143(8) 0.82224(8) 0.56846(8) 0.0376(3) Uani 1 1 d . . . . .
H16A H 0.015813 0.782306 0.532624 0.056 Uiso 1 1 calc R U . . .
H16B H 0.010366 0.868471 0.562804 0.056 Uiso 1 1 calc R U . . .
H16C H 0.055009 0.799078 0.615156 0.056 Uiso 1 1 calc R U . . .
C17 C 0.28586(6) 0.59379(6) 0.80511(6) 0.0228(2) Uani 1 1 d . . . . .
C18 C 0.35894(7) 0.61097(7) 0.83168(6) 0.0271(2) Uani 1 1 d . . . . .
C19 C 0.38472(8) 0.67111(8) 0.88216(7) 0.0347(3) Uani 1 1 d . . . . .
H19 H 0.434191 0.684056 0.901853 0.042 Uiso 1 1 calc R U . . .
C20 C 0.33940(9) 0.71195(8) 0.90381(7) 0.0378(3) Uani 1 1 d . . . . .
H20 H 0.357891 0.752603 0.938277 0.045 Uiso 1 1 calc R U . . .
C21 C 0.26710(8) 0.69411(7) 0.87567(7) 0.0347(3) Uani 1 1 d . . . . .
H21 H 0.236522 0.723364 0.890704 0.042 Uiso 1 1 calc R U . . .
C22 C 0.23824(7) 0.63401(7) 0.82567(6) 0.0271(2) Uani 1 1 d . . . . .
C23 C 0.40739(7) 0.56989(7) 0.80370(7) 0.0312(3) Uani 1 1 d . . . . .
H23 H 0.383507 0.518921 0.781305 0.037 Uiso 1 1 calc R U . . .
C24 C 0.41500(10) 0.62025(10) 0.74672(8) 0.0483(4) Uani 1 1 d . . . . .
H24A H 0.436822 0.671615 0.766526 0.072 Uiso 1 1 calc R U . . .
H24B H 0.367669 0.629279 0.708567 0.072 Uiso 1 1 calc R U . . .
H24C H 0.445390 0.592220 0.728429 0.072 Uiso 1 1 calc R U . . .
C25 C 0.48068(8) 0.54843(11) 0.86022(9) 0.0487(4) Uani 1 1 d . . . . .
H25A H 0.507660 0.518555 0.839148 0.073 Uiso 1 1 calc R U . . .
H25B H 0.474930 0.515589 0.896140 0.073 Uiso 1 1 calc R U . . .
H25C H 0.506650 0.597329 0.881764 0.073 Uiso 1 1 calc R U . . .
C26 C 0.15957(7) 0.61163(8) 0.79610(7) 0.0305(3) Uani 1 1 d . . . . .
H26 H 0.145731 0.591660 0.747256 0.037 Uiso 1 1 calc R U . . .
C27 C 0.11070(9) 0.68190(10) 0.79177(10) 0.0498(4) Uani 1 1 d . . . . .
H27A H 0.118914 0.698801 0.839232 0.075 Uiso 1 1 calc R U . . .
H27B H 0.060667 0.665694 0.766117 0.075 Uiso 1 1 calc R U . . .
H27C H 0.121166 0.726300 0.767164 0.075 Uiso 1 1 calc R U . . .
C28 C 0.14787(8) 0.54333(9) 0.83853(7) 0.0372(3) Uani 1 1 d . . . . .
H28A H 0.176285 0.497046 0.837066 0.056 Uiso 1 1 calc R U . . .
H28B H 0.097090 0.528872 0.818406 0.056 Uiso 1 1 calc R U . . .
H28C H 0.162762 0.560336 0.887302 0.056 Uiso 1 1 calc R U . . .
C29 C 0.14619(6) 0.42938(6) 0.59953(6) 0.0219(2) Uani 1 1 d . . . . .
C30 C 0.08086(6) 0.41237(7) 0.60314(6) 0.0265(2) Uani 1 1 d . . . . .
C31 C 0.02408(7) 0.38767(8) 0.54175(7) 0.0338(3) Uani 1 1 d . . . . .
H31 H -0.020611 0.375081 0.542459 0.041 Uiso 1 1 calc R U . . .
C32 C 0.03210(8) 0.38129(8) 0.47978(7) 0.0358(3) Uani 1 1 d . . . . .
H32 H -0.007108 0.364261 0.438321 0.043 Uiso 1 1 calc R U . . .
C33 C 0.09664(7) 0.39944(7) 0.47753(6) 0.0314(3) Uani 1 1 d . . . . .
H33 H 0.101005 0.394790 0.434379 0.038 Uiso 1 1 calc R U . . .
C34 C 0.15567(7) 0.42454(6) 0.53754(6) 0.0252(2) Uani 1 1 d . . . . .
C35 C 0.07282(7) 0.42088(8) 0.67169(7) 0.0298(3) Uani 1 1 d . . . . .
H35 H 0.111622 0.457406 0.702575 0.036 Uiso 1 1 calc R U . . .
C36 C 0.00164(8) 0.45797(10) 0.66232(9) 0.0451(4) Uani 1 1 d . . . . .
H36A H -0.002624 0.511289 0.641834 0.068 Uiso 1 1 calc R U . . .
H36B H -0.000355 0.462039 0.708048 0.068 Uiso 1 1 calc R U . . .
H36C H -0.037776 0.424397 0.631063 0.068 Uiso 1 1 calc R U . . .
C37 C 0.08310(8) 0.34103(8) 0.71015(7) 0.0367(3) Uani 1 1 d . . . . .
H37A H 0.043790 0.304972 0.682884 0.055 Uiso 1 1 calc R U . . .
H37B H 0.083443 0.349801 0.756455 0.055 Uiso 1 1 calc R U . . .
H37C H 0.128655 0.317220 0.715717 0.055 Uiso 1 1 calc R U . . .
C38 C 0.22527(7) 0.44696(8) 0.53348(6) 0.0294(3) Uani 1 1 d . . . . .
H38 H 0.261646 0.457994 0.582204 0.035 Uiso 1 1 calc R U . . .
C39 C 0.21660(9) 0.52269(8) 0.48974(8) 0.0399(3) Uani 1 1 d . . . . .
H39A H 0.181660 0.513032 0.441464 0.060 Uiso 1 1 calc R U . . .
H39B H 0.262770 0.537056 0.489767 0.060 Uiso 1 1 calc R U . . .
H39C H 0.199845 0.566400 0.510028 0.060 Uiso 1 1 calc R U . . .
C40 C 0.25344(9) 0.37909(9) 0.50341(8) 0.0419(3) Uani 1 1 d . . . . .
H40A H 0.256905 0.330256 0.530296 0.063 Uiso 1 1 calc R U . . .
H40B H 0.300857 0.393162 0.506434 0.063 Uiso 1 1 calc R U . . .
H40C H 0.220619 0.370318 0.454214 0.063 Uiso 1 1 calc R U . . .
O3 O 0.23295(5) 0.10985(5) 0.29249(7) 0.0478(3) Uani 1 1 d . . . . .
O4 O 0.18311(4) 0.23147(5) 0.25765(5) 0.0326(2) Uani 1 1 d . . . . .
N3 N 0.42545(5) 0.23940(5) 0.30671(5) 0.02076(19) Uani 1 1 d . . . . .
N4 N 0.40674(5) 0.12374(6) 0.34320(5) 0.0228(2) Uani 1 1 d . . . . .
C42 C 0.37360(6) 0.19418(6) 0.31474(6) 0.0205(2) Uani 1 1 d . . . . .
C44 C 0.47816(6) 0.12667(7) 0.35294(6) 0.0267(2) Uani 1 1 d . . . . .
H44 H 0.512550 0.085440 0.372051 0.032 Uiso 1 1 calc R U . . .
C45 C 0.48952(6) 0.19785(7) 0.33057(6) 0.0243(2) Uani 1 1 d . . . . .
H45 H 0.533295 0.216426 0.330960 0.029 Uiso 1 1 calc R U . . .
C46 C 0.30470(6) 0.22292(7) 0.29592(6) 0.0242(2) Uani 1 1 d . . . . .
H46 H 0.298996 0.279023 0.289921 0.029 Uiso 1 1 calc R U . . .
C47 C 0.24224(6) 0.17952(7) 0.28459(7) 0.0264(2) Uani 1 1 d . . . . .
C48 C 0.11586(6) 0.19787(7) 0.24046(7) 0.0281(3) Uani 1 1 d . . . . .
C49 C 0.07310(7) 0.18260(7) 0.17020(7) 0.0303(3) Uani 1 1 d . . . . .
C50 C 0.00419(7) 0.15354(7) 0.15274(7) 0.0331(3) Uani 1 1 d . . . . .
H50 H -0.026156 0.143456 0.104883 0.040 Uiso 1 1 calc R U . . .
C51 C -0.02120(7) 0.13897(7) 0.20332(8) 0.0336(3) Uani 1 1 d . . . . .
C52 C 0.02315(7) 0.15553(8) 0.27250(8) 0.0345(3) Uani 1 1 d . . . . .
H52 H 0.006168 0.145968 0.307506 0.041 Uiso 1 1 calc R U . . .
C53 C 0.09213(7) 0.18586(7) 0.29266(7) 0.0317(3) Uani 1 1 d . . . . .
C54 C 0.10046(9) 0.19565(10) 0.11498(8) 0.0446(3) Uani 1 1 d . . . . .
H54A H 0.118195 0.250403 0.118160 0.067 Uiso 1 1 calc R U . . .
H54B H 0.061597 0.186921 0.068491 0.067 Uiso 1 1 calc R U . . .
H54C H 0.139449 0.158143 0.122255 0.067 Uiso 1 1 calc R U . . .
C55 C -0.09514(8) 0.10527(9) 0.18295(10) 0.0478(4) Uani 1 1 d . . . . .
H55A H -0.129653 0.135619 0.143345 0.072 Uiso 1 1 calc R U . . .
H55B H -0.107916 0.109054 0.222895 0.072 Uiso 1 1 calc R U . . .
H55C H -0.095911 0.049251 0.169368 0.072 Uiso 1 1 calc R U . . .
C56 C 0.13935(9) 0.20477(10) 0.36797(8) 0.0471(4) Uani 1 1 d . . . . .
H56A H 0.177650 0.165033 0.386536 0.071 Uiso 1 1 calc R U . . .
H56B H 0.110893 0.203740 0.395506 0.071 Uiso 1 1 calc R U . . .
H56C H 0.160303 0.257884 0.370991 0.071 Uiso 1 1 calc R U . . .
C57 C 0.41090(6) 0.31605(6) 0.27262(6) 0.0210(2) Uani 1 1 d . . . . .
C58 C 0.37872(6) 0.31822(7) 0.19916(6) 0.0223(2) Uani 1 1 d . . . . .
C59 C 0.35918(7) 0.39280(7) 0.16761(6) 0.0262(2) Uani 1 1 d . . . . .
H59 H 0.337093 0.396478 0.117885 0.031 Uiso 1 1 calc R U . . .
C60 C 0.37133(7) 0.46162(7) 0.20735(7) 0.0296(3) Uani 1 1 d . . . . .
H60 H 0.356410 0.511746 0.184853 0.035 Uiso 1 1 calc R U . . .
C61 C 0.40509(7) 0.45758(7) 0.27960(7) 0.0306(3) Uani 1 1 d . . . . .
H61 H 0.414507 0.505383 0.306267 0.037 Uiso 1 1 calc R U . . .
C62 C 0.42563(7) 0.38459(7) 0.31422(6) 0.0260(2) Uani 1 1 d . . . . .
C63 C 0.36377(7) 0.24337(7) 0.15433(6) 0.0274(2) Uani 1 1 d . . . . .
H63 H 0.387726 0.197427 0.185772 0.033 Uiso 1 1 calc R U . . .
C64 C 0.39417(7) 0.25030(8) 0.09951(7) 0.0326(3) Uani 1 1 d . . . . .
H64A H 0.371271 0.295010 0.068019 0.049 Uiso 1 1 calc R U . . .
H64B H 0.384878 0.200809 0.072286 0.049 Uiso 1 1 calc R U . . .
H64C H 0.445864 0.259531 0.123026 0.049 Uiso 1 1 calc R U . . .
C65 C 0.28352(8) 0.22590(10) 0.11823(8) 0.0438(4) Uani 1 1 d . . . . .
H65A H 0.264135 0.222485 0.153577 0.066 Uiso 1 1 calc R U . . .
H65B H 0.275695 0.175176 0.092901 0.066 Uiso 1 1 calc R U . . .
H65C H 0.259338 0.268837 0.085092 0.066 Uiso 1 1 calc R U . . .
C66 C 0.46202(8) 0.38095(8) 0.39377(7) 0.0334(3) Uani 1 1 d . . . . .
H66 H 0.468523 0.323452 0.407673 0.040 Uiso 1 1 calc R U . . .
C67 C 0.53591(11) 0.41906(13) 0.42112(9) 0.0648(5) Uani 1 1 d . . . . .
H67A H 0.565136 0.391194 0.401369 0.097 Uiso 1 1 calc R U . . .
H67B H 0.558896 0.415208 0.472399 0.097 Uiso 1 1 calc R U . . .
H67C H 0.531239 0.475280 0.407169 0.097 Uiso 1 1 calc R U . . .
C68 C 0.41640(12) 0.41880(16) 0.42657(9) 0.0741(6) Uani 1 1 d . . . . .
H68A H 0.409309 0.475408 0.413952 0.111 Uiso 1 1 calc R U . . .
H68B H 0.440514 0.413524 0.477711 0.111 Uiso 1 1 calc R U . . .
H68C H 0.369894 0.391921 0.409253 0.111 Uiso 1 1 calc R U . . .
C69 C 0.37968(6) 0.05851(6) 0.37000(6) 0.0222(2) Uani 1 1 d . . . . .
C70 C 0.35260(6) -0.00853(7) 0.32755(6) 0.0246(2) Uani 1 1 d . . . . .
C71 C 0.32979(7) -0.07206(7) 0.35577(7) 0.0282(3) Uani 1 1 d . . . . .
H71 H 0.311168 -0.118639 0.328425 0.034 Uiso 1 1 calc R U . . .
C72 C 0.33397(7) -0.06806(7) 0.42317(7) 0.0313(3) Uani 1 1 d . . . . .
H72 H 0.317993 -0.111799 0.441613 0.038 Uiso 1 1 calc R U . . .
C73 C 0.36116(7) -0.00107(7) 0.46391(7) 0.0300(3) Uani 1 1 d . . . . .
H73 H 0.363529 0.000649 0.510081 0.036 Uiso 1 1 calc R U . . .
C74 C 0.38523(6) 0.06420(7) 0.43848(6) 0.0252(2) Uani 1 1 d . . . . .
C75 C 0.34724(7) -0.01333(7) 0.25315(6) 0.0303(3) Uani 1 1 d . . . . .
H75 H 0.359573 0.040221 0.240358 0.036 Uiso 1 1 calc R U . . .
C76 C 0.27126(9) -0.03418(12) 0.20079(8) 0.0518(4) Uani 1 1 d . . . . .
H76A H 0.259553 -0.088427 0.209867 0.078 Uiso 1 1 calc R U . . .
H76B H 0.268118 -0.031008 0.152955 0.078 Uiso 1 1 calc R U . . .
H76C H 0.237421 0.003528 0.205977 0.078 Uiso 1 1 calc R U . . .
C77 C 0.40042(9) -0.07382(9) 0.24851(8) 0.0413(3) Uani 1 1 d . . . . .
H77A H 0.448972 -0.058947 0.281411 0.062 Uiso 1 1 calc R U . . .
H77B H 0.397417 -0.074447 0.200662 0.062 Uiso 1 1 calc R U . . .
H77C H 0.389037 -0.126929 0.260472 0.062 Uiso 1 1 calc R U . . .
C78 C 0.41492(7) 0.13753(7) 0.48401(7) 0.0299(3) Uani 1 1 d . . . . .
H78 H 0.438575 0.171531 0.460715 0.036 Uiso 1 1 calc R U . . .
C79 C 0.47127(8) 0.11595(9) 0.55691(7) 0.0391(3) Uani 1 1 d . . . . .
H79A H 0.448893 0.085170 0.582056 0.059 Uiso 1 1 calc R U . . .
H79B H 0.492081 0.164860 0.583046 0.059 Uiso 1 1 calc R U . . .
H79C H 0.508991 0.083984 0.552417 0.059 Uiso 1 1 calc R U . . .
C80 C 0.35450(8) 0.18667(8) 0.48925(8) 0.0396(3) Uani 1 1 d . . . . .
H80A H 0.320757 0.203152 0.442187 0.059 Uiso 1 1 calc R U . . .
H80B H 0.374676 0.234024 0.518149 0.059 Uiso 1 1 calc R U . . .
H80C H 0.329451 0.154214 0.510757 0.059 Uiso 1 1 calc R U . . .

loop_
_atom_site_aniso_label
_atom_site_aniso_U_11
_atom_site_aniso_U_22
_atom_site_aniso_U_33
_atom_site_aniso_U_23
_atom_site_aniso_U_13
_atom_site_aniso_U_12
O1 0.0444(5) 0.0233(4) 0.0230(4) -0.0001(3) 0.0065(4) -0.0064(4)
O2 0.0355(5) 0.0190(4) 0.0235(4) 0.0035(3) 0.0044(4) -0.0025(3)
N1 0.0228(5) 0.0184(4) 0.0190(4) -0.0005(3) 0.0080(4) -0.0003(3)
N2 0.0226(5) 0.0174(4) 0.0189(4) 0.0002(3) 0.0071(4) -0.0008(3)
C2 0.0208(5) 0.0194(5) 0.0197(5) -0.0009(4) 0.0097(4) -0.0015(4)
C4 0.0228(5) 0.0181(5) 0.0232(5) 0.0028(4) 0.0095(4) 0.0021(4)
C5 0.0225(5) 0.0202(5) 0.0217(5) 0.0033(4) 0.0083(4) 0.0026(4)
C6 0.0268(6) 0.0201(5) 0.0191(5) 0.0000(4) 0.0078(4) -0.0014(4)
C7 0.0286(6) 0.0221(5) 0.0216(5) 0.0025(4) 0.0101(5) 0.0009(4)
C8 0.0355(6) 0.0188(5) 0.0171(5) 0.0007(4) 0.0066(5) -0.0025(5)
C9 0.0343(6) 0.0253(6) 0.0205(5) -0.0010(4) 0.0076(5) -0.0018(5)
C10 0.0373(7) 0.0279(6) 0.0238(6) -0.0020(5) 0.0123(5) -0.0072(5)
C11 0.0453(7) 0.0210(6) 0.0190(5) -0.0018(4) 0.0099(5) -0.0048(5)
C12 0.0381(7) 0.0226(6) 0.0214(6) -0.0013(4) 0.0086(5) 0.0030(5)
C13 0.0351(6) 0.0238(6) 0.0192(5) -0.0008(4) 0.0089(5) -0.0013(5)
C14 0.0366(7) 0.0346(7) 0.0371(7) 0.0040(6) 0.0151(6) 0.0023(6)
C15 0.0610(9) 0.0231(6) 0.0329(7) 0.0025(5) 0.0169(7) -0.0055(6)
C16 0.0385(7) 0.0349(7) 0.0404(7) 0.0040(6) 0.0176(6) 0.0014(6)
C17 0.0311(6) 0.0181(5) 0.0176(5) 0.0003(4) 0.0085(5) -0.0005(4)
C18 0.0324(6) 0.0219(5) 0.0227(6) 0.0006(4) 0.0075(5) -0.0036(5)
C19 0.0421(7) 0.0269(6) 0.0281(6) -0.0027(5) 0.0078(6) -0.0092(5)
C20 0.0604(9) 0.0233(6) 0.0257(6) -0.0051(5) 0.0139(6) -0.0077(6)
C21 0.0578(9) 0.0219(6) 0.0289(6) -0.0004(5) 0.0225(6) 0.0053(6)
C22 0.0401(7) 0.0212(5) 0.0219(5) 0.0040(4) 0.0149(5) 0.0044(5)
C23 0.0270(6) 0.0279(6) 0.0355(7) -0.0036(5) 0.0099(5) -0.0050(5)
C24 0.0603(10) 0.0544(9) 0.0365(8) 0.0080(7) 0.0265(7) 0.0170(8)
C25 0.0342(8) 0.0625(10) 0.0482(9) 0.0171(8) 0.0160(7) 0.0053(7)
C26 0.0360(7) 0.0310(6) 0.0291(6) 0.0027(5) 0.0181(5) 0.0083(5)
C27 0.0513(9) 0.0424(8) 0.0622(10) 0.0069(7) 0.0300(8) 0.0188(7)
C28 0.0401(7) 0.0397(7) 0.0375(7) 0.0044(6) 0.0218(6) 0.0018(6)
C29 0.0246(5) 0.0155(5) 0.0210(5) 0.0006(4) 0.0051(4) -0.0005(4)
C30 0.0277(6) 0.0198(5) 0.0283(6) 0.0034(4) 0.0081(5) -0.0018(4)
C31 0.0282(6) 0.0324(7) 0.0342(7) 0.0042(5) 0.0066(5) -0.0072(5)
C32 0.0361(7) 0.0311(6) 0.0275(6) 0.0010(5) 0.0007(5) -0.0096(5)
C33 0.0422(7) 0.0264(6) 0.0204(6) 0.0004(5) 0.0080(5) -0.0021(5)
C34 0.0319(6) 0.0175(5) 0.0231(6) 0.0015(4) 0.0082(5) 0.0004(4)
C35 0.0280(6) 0.0300(6) 0.0329(6) 0.0027(5) 0.0144(5) -0.0020(5)
C36 0.0403(8) 0.0492(9) 0.0507(9) 0.0091(7) 0.0239(7) 0.0114(7)
C37 0.0371(7) 0.0361(7) 0.0402(7) 0.0087(6) 0.0194(6) -0.0023(6)
C38 0.0345(7) 0.0314(6) 0.0236(6) -0.0001(5) 0.0132(5) 0.0000(5)
C39 0.0532(9) 0.0309(7) 0.0461(8) 0.0029(6) 0.0311(7) -0.0027(6)
C40 0.0544(9) 0.0379(7) 0.0429(8) 0.0035(6) 0.0299(7) 0.0088(6)
O3 0.0261(5) 0.0229(5) 0.0907(9) 0.0148(5) 0.0210(5) 0.0018(4)
O4 0.0209(4) 0.0214(4) 0.0525(6) 0.0064(4) 0.0126(4) 0.0013(3)
N3 0.0213(5) 0.0195(4) 0.0224(4) 0.0020(4) 0.0101(4) -0.0015(3)
N4 0.0233(5) 0.0199(4) 0.0277(5) 0.0037(4) 0.0130(4) 0.0013(4)
C42 0.0244(5) 0.0177(5) 0.0206(5) -0.0003(4) 0.0104(4) -0.0020(4)
C44 0.0240(6) 0.0263(6) 0.0323(6) 0.0051(5) 0.0141(5) 0.0044(5)
C45 0.0209(5) 0.0263(6) 0.0270(6) 0.0012(4) 0.0112(5) 0.0002(4)
C46 0.0242(6) 0.0187(5) 0.0301(6) 0.0039(4) 0.0117(5) 0.0010(4)
C47 0.0243(6) 0.0221(6) 0.0328(6) 0.0044(5) 0.0122(5) 0.0029(4)
C48 0.0218(6) 0.0180(5) 0.0443(7) 0.0037(5) 0.0136(5) 0.0022(4)
C49 0.0294(6) 0.0216(6) 0.0409(7) 0.0029(5) 0.0156(6) 0.0024(5)
C50 0.0278(6) 0.0246(6) 0.0412(7) 0.0018(5) 0.0089(6) 0.0011(5)
C51 0.0248(6) 0.0213(6) 0.0534(8) 0.0057(5) 0.0151(6) 0.0027(5)
C52 0.0340(7) 0.0274(6) 0.0496(8) 0.0064(6) 0.0248(6) 0.0040(5)
C53 0.0305(6) 0.0240(6) 0.0401(7) 0.0034(5) 0.0142(6) 0.0038(5)
C54 0.0467(8) 0.0457(8) 0.0475(9) -0.0006(7) 0.0257(7) -0.0035(7)
C55 0.0289(7) 0.0366(8) 0.0762(11) 0.0074(7) 0.0201(7) -0.0036(6)
C56 0.0482(9) 0.0486(9) 0.0423(8) -0.0006(7) 0.0168(7) -0.0040(7)
C57 0.0216(5) 0.0190(5) 0.0247(5) 0.0020(4) 0.0119(4) -0.0019(4)
C58 0.0236(5) 0.0214(5) 0.0244(6) 0.0006(4) 0.0125(5) -0.0013(4)
C59 0.0291(6) 0.0248(6) 0.0264(6) 0.0043(5) 0.0133(5) 0.0010(5)
C60 0.0354(7) 0.0203(5) 0.0376(7) 0.0053(5) 0.0197(6) 0.0016(5)
C61 0.0394(7) 0.0196(5) 0.0368(7) -0.0045(5) 0.0199(6) -0.0039(5)
C62 0.0296(6) 0.0240(6) 0.0273(6) -0.0028(5) 0.0146(5) -0.0054(5)
C63 0.0360(7) 0.0222(5) 0.0236(6) -0.0003(4) 0.0121(5) 0.0014(5)
C64 0.0358(7) 0.0363(7) 0.0257(6) -0.0005(5) 0.0128(5) 0.0084(5)
C65 0.0446(8) 0.0477(8) 0.0425(8) -0.0204(7) 0.0215(7) -0.0180(7)
C66 0.0442(8) 0.0284(6) 0.0267(6) -0.0051(5) 0.0139(6) -0.0066(5)
C67 0.0581(11) 0.0844(13) 0.0361(8) 0.0014(9) 0.0042(8) -0.0286(10)
C68 0.0788(14) 0.1161(18) 0.0309(8) -0.0039(10) 0.0265(9) 0.0284(13)
C69 0.0226(5) 0.0184(5) 0.0277(6) 0.0055(4) 0.0127(5) 0.0024(4)
C70 0.0245(6) 0.0224(5) 0.0269(6) 0.0032(4) 0.0108(5) 0.0029(4)
C71 0.0297(6) 0.0217(6) 0.0331(6) 0.0007(5) 0.0129(5) -0.0025(5)
C72 0.0352(7) 0.0262(6) 0.0366(7) 0.0067(5) 0.0191(6) -0.0036(5)
C73 0.0349(6) 0.0311(6) 0.0293(6) 0.0036(5) 0.0186(5) -0.0023(5)
C74 0.0252(6) 0.0237(6) 0.0287(6) 0.0016(5) 0.0133(5) 0.0012(4)
C75 0.0378(7) 0.0274(6) 0.0271(6) -0.0006(5) 0.0149(5) -0.0039(5)
C76 0.0436(9) 0.0785(12) 0.0291(7) -0.0043(7) 0.0110(7) -0.0054(8)
C77 0.0502(9) 0.0399(8) 0.0441(8) -0.0049(6) 0.0298(7) -0.0022(6)
C78 0.0361(7) 0.0277(6) 0.0296(6) -0.0021(5) 0.0173(5) -0.0038(5)
C79 0.0340(7) 0.0413(7) 0.0373(7) -0.0058(6) 0.0103(6) -0.0027(6)
C80 0.0462(8) 0.0349(7) 0.0348(7) -0.0047(6) 0.0140(6) 0.0080(6)

loop_
_atom_type_symbol
_atom_type_description
_atom_type_scat_dispersion_real
_atom_type_scat_dispersion_imag
_atom_type_scat_source
C C 0.0181 0.0091 'International Tables Vol C Tables 4.2.6.8 and 6.1.1.4'
H H 0.0000 0.0000 'International Tables Vol C Tables 4.2.6.8 and 6.1.1.4'
N N 0.0311 0.0180 'International Tables Vol C Tables 4.2.6.8 and 6.1.1.4'
O O 0.0492 0.0322 'International Tables Vol C Tables 4.2.6.8 and 6.1.1.4'

loop_
_exptl_crystal_face_index_h
_exptl_crystal_face_index_k
_exptl_crystal_face_index_l
_exptl_crystal_face_perp_dist
0 -1 0 0.1171
0 1 0 0.1267
-1 2 0 0.1394
-2 0 1 0.0969
2 0 -1 0.0928
0 0 -1 0.0382
0 0 1 0.0363
1 0 0 0.0843
-1 0 0 0.0977
2 2 -1 0.1326
0 -1 -2 0.0681

loop_
_geom_angle_atom_site_label_1
_geom_angle_atom_site_label_2
_geom_angle_atom_site_label_3
_geom_angle
_geom_angle_site_symmetry_1
_geom_angle_site_symmetry_3
_geom_angle_publ_flag
C8 O2 C7 119.77(9) . . ?
C2 N1 C5 109.57(9) . . ?
C2 N1 C17 128.60(9) . . ?
C5 N1 C17 121.80(9) . . ?
C2 N2 C4 109.85(9) . . ?
C2 N2 C29 123.01(9) . . ?
C4 N2 C29 123.87(9) . . ?
N1 C2 N2 105.31(9) . . ?
N1 C2 C6 132.76(10) . . ?
N2 C2 C6 121.92(10) . . ?
N2 C4 H4 126.3 . . ?
C5 C4 N2 107.33(9) . . ?
C5 C4 H4 126.3 . . ?
N1 C5 H5 126.0 . . ?
C4 C5 N1 107.94(10) . . ?
C4 C5 H5 126.0 . . ?
C2 C6 H6 114.9 . . ?
C2 C6 C7 130.15(11) . . ?
C7 C6 H6 114.9 . . ?
O1 C7 O2 120.06(10) . . ?
O1 C7 C6 132.53(11) . . ?
O2 C7 C6 107.40(10) . . ?
O2 C8 C9 120.85(11) . . ?
C13 C8 O2 116.42(11) . . ?
C13 C8 C9 122.08(11) . . ?
C8 C9 C10 117.33(12) . . ?
C8 C9 C14 121.95(11) . . ?
C10 C9 C14 120.65(12) . . ?
C9 C10 H10 118.7 . . ?
C11 C10 C9 122.52(12) . . ?
C11 C10 H10 118.7 . . ?
C10 C11 C15 121.33(13) . . ?
C12 C11 C10 117.82(11) . . ?
C12 C11 C15 120.83(12) . . ?
C11 C12 H12 119.0 . . ?
C11 C12 C13 122.05(12) . . ?
C13 C12 H12 119.0 . . ?
C8 C13 C12 118.09(12) . . ?
C8 C13 C16 120.54(11) . . ?
C12 C13 C16 121.33(12) . . ?
C9 C14 H14A 109.5 . . ?
C9 C14 H14B 109.5 . . ?
C9 C14 H14C 109.5 . . ?
H14A C14 H14B 109.5 . . ?
H14A C14 H14C 109.5 . . ?
H14B C14 H14C 109.5 . . ?
C11 C15 H15A 109.5 . . ?
C11 C15 H15B 109.5 . . ?
C11 C15 H15C 109.5 . . ?
H15A C15 H15B 109.5 . . ?
H15A C15 H15C 109.5 . . ?
H15B C15 H15C 109.5 . . ?
C13 C16 H16A 109.5 . . ?
C13 C16 H16B 109.5 . . ?
C13 C16 H16C 109.5 . . ?
H16A C16 H16B 109.5 . . ?
H16A C16 H16C 109.5 . . ?
H16B C16 H16C 109.5 . . ?
C18 C17 N1 117.62(10) . . ?
C18 C17 C22 123.60(11) . . ?
C22 C17 N1 118.74(11) . . ?
C17 C18 C23 121.57(10) . . ?
C19 C18 C17 117.09(12) . . ?
C19 C18 C23 121.23(12) . . ?
C18 C19 H19 119.5 . . ?
C20 C19 C18 120.93(13) . . ?
C20 C19 H19 119.5 . . ?
C19 C20 H20 119.8 . . ?
C19 C20 C21 120.45(12) . . ?
C21 C20 H20 119.8 . . ?
C20 C21 H21 119.3 . . ?
C20 C21 C22 121.34(12) . . ?
C22 C21 H21 119.3 . . ?
C17 C22 C26 121.32(11) . . ?
C21 C22 C17 116.58(12) . . ?
C21 C22 C26 122.08(12) . . ?
C18 C23 H23 107.2 . . ?
C18 C23 C24 110.59(11) . . ?
C18 C23 C25 113.79(12) . . ?
C24 C23 H23 107.2 . . ?
C25 C23 H23 107.2 . . ?
C25 C23 C24 110.42(12) . . ?
C23 C24 H24A 109.5 . . ?
C23 C24 H24B 109.5 . . ?
C23 C24 H24C 109.5 . . ?
H24A C24 H24B 109.5 . . ?
H24A C24 H24C 109.5 . . ?
H24B C24 H24C 109.5 . . ?
C23 C25 H25A 109.5 . . ?
C23 C25 H25B 109.5 . . ?
C23 C25 H25C 109.5 . . ?
H25A C25 H25B 109.5 . . ?
H25A C25 H25C 109.5 . . ?
H25B C25 H25C 109.5 . . ?
C22 C26 H26 107.4 . . ?
C22 C26 C27 113.37(12) . . ?
C22 C26 C28 110.34(10) . . ?
C27 C26 H26 107.4 . . ?
C27 C26 C28 110.63(12) . . ?
C28 C26 H26 107.4 . . ?
C26 C27 H27A 109.5 . . ?
C26 C27 H27B 109.5 . . ?
C26 C27 H27C 109.5 . . ?
H27A C27 H27B 109.5 . . ?
H27A C27 H27C 109.5 . . ?
H27B C27 H27C 109.5 . . ?
C26 C28 H28A 109.5 . . ?
C26 C28 H28B 109.5 . . ?
C26 C28 H28C 109.5 . . ?
H28A C28 H28B 109.5 . . ?
H28A C28 H28C 109.5 . . ?
H28B C28 H28C 109.5 . . ?
C30 C29 N2 117.00(10) . . ?
C34 C29 N2 119.81(10) . . ?
C34 C29 C30 123.18(11) . . ?
C29 C30 C35 121.06(11) . . ?
C31 C30 C29 117.50(12) . . ?
C31 C30 C35 121.44(11) . . ?
C30 C31 H31 119.7 . . ?
C32 C31 C30 120.64(12) . . ?
C32 C31 H31 119.7 . . ?
C31 C32 H32 119.7 . . ?
C31 C32 C33 120.65(12) . . ?
C33 C32 H32 119.7 . . ?
C32 C33 H33 119.3 . . ?
C32 C33 C34 121.34(12) . . ?
C34 C33 H33 119.3 . . ?
C29 C34 C33 116.68(11) . . ?
C29 C34 C38 122.75(10) . . ?
C33 C34 C38 120.55(11) . . ?
C30 C35 H35 107.3 . . ?
C30 C35 C36 113.22(11) . . ?
C30 C35 C37 111.74(11) . . ?
C36 C35 H35 107.3 . . ?
C36 C35 C37 109.73(11) . . ?
C37 C35 H35 107.3 . . ?
C35 C36 H36A 109.5 . . ?
C35 C36 H36B 109.5 . . ?
C35 C36 H36C 109.5 . . ?
H36A C36 H36B 109.5 . . ?
H36A C36 H36C 109.5 . . ?
H36B C36 H36C 109.5 . . ?
C35 C37 H37A 109.5 . . ?
C35 C37 H37B 109.5 . . ?
C35 C37 H37C 109.5 . . ?
H37A C37 H37B 109.5 . . ?
H37A C37 H37C 109.5 . . ?
H37B C37 H37C 109.5 . . ?
C34 C38 H38 108.0 . . ?
C34 C38 C39 111.28(11) . . ?
C34 C38 C40 111.63(11) . . ?
C39 C38 H38 108.0 . . ?
C40 C38 H38 108.0 . . ?
C40 C38 C39 109.81(11) . . ?
C38 C39 H39A 109.5 . . ?
C38 C39 H39B 109.5 . . ?
C38 C39 H39C 109.5 . . ?
H39A C39 H39B 109.5 . . ?
H39A C39 H39C 109.5 . . ?
H39B C39 H39C 109.5 . . ?
C38 C40 H40A 109.5 . . ?
C38 C40 H40B 109.5 . . ?
C38 C40 H40C 109.5 . . ?
H40A C40 H40B 109.5 . . ?
H40A C40 H40C 109.5 . . ?
H40B C40 H40C 109.5 . . ?
C48 O4 C47 116.82(9) . . ?
C42 N3 C45 110.37(9) . . ?
C42 N3 C57 122.82(9) . . ?
C45 N3 C57 126.62(9) . . ?
C42 N4 C44 109.56(9) . . ?
C42 N4 C69 128.33(9) . . ?
C44 N4 C69 121.54(9) . . ?
N3 C42 C46 121.72(10) . . ?
N4 C42 N3 104.98(9) . . ?
N4 C42 C46 133.30(10) . . ?
N4 C44 H44 126.0 . . ?
C45 C44 N4 107.90(10) . . ?
C45 C44 H44 126.0 . . ?
N3 C45 H45 126.4 . . ?
C44 C45 N3 107.18(10) . . ?
C44 C45 H45 126.4 . . ?
C42 C46 H46 115.8 . . ?
C42 C46 C47 128.31(10) . . ?
C47 C46 H46 115.8 . . ?
O3 C47 O4 119.60(11) . . ?
O3 C47 C46 131.55(11) . . ?
C46 C47 O4 108.83(9) . . ?
C49 C48 O4 117.96(11) . . ?
C53 C48 O4 119.54(12) . . ?
C53 C48 C49 122.36(11) . . ?
C48 C49 C50 117.79(12) . . ?
C48 C49 C54 121.13(12) . . ?
C50 C49 C54 121.07(13) . . ?
C49 C50 H50 119.1 . . ?
C51 C50 C49 121.82(13) . . ?
C51 C50 H50 119.1 . . ?
C50 C51 C55 120.51(14) . . ?
C52 C51 C50 118.29(12) . . ?
C52 C51 C55 121.20(14) . . ?
C51 C52 H52 118.9 . . ?
C51 C52 C53 122.18(13) . . ?
C53 C52 H52 118.9 . . ?
C48 C53 C52 117.54(12) . . ?
C48 C53 C56 120.88(12) . . ?
C52 C53 C56 121.58(13) . . ?
C49 C54 H54A 109.5 . . ?
C49 C54 H54B 109.5 . . ?
C49 C54 H54C 109.5 . . ?
H54A C54 H54B 109.5 . . ?
H54A C54 H54C 109.5 . . ?
H54B C54 H54C 109.5 . . ?
C51 C55 H55A 109.5 . . ?
C51 C55 H55B 109.5 . . ?
C51 C55 H55C 109.5 . . ?
H55A C55 H55B 109.5 . . ?
H55A C55 H55C 109.5 . . ?
H55B C55 H55C 109.5 . . ?
C53 C56 H56A 109.5 . . ?
C53 C56 H56B 109.5 . . ?
C53 C56 H56C 109.5 . . ?
H56A C56 H56B 109.5 . . ?
H56A C56 H56C 109.5 . . ?
H56B C56 H56C 109.5 . . ?
C58 C57 N3 118.31(10) . . ?
C62 C57 N3 118.55(10) . . ?
C62 C57 C58 123.03(10) . . ?
C57 C58 C63 122.64(10) . . ?
C59 C58 C57 117.13(10) . . ?
C59 C58 C63 120.22(10) . . ?
C58 C59 H59 119.4 . . ?
C60 C59 C58 121.24(11) . . ?
C60 C59 H59 119.4 . . ?
C59 C60 H60 119.9 . . ?
C61 C60 C59 120.14(11) . . ?
C61 C60 H60 119.9 . . ?
C60 C61 H61 119.4 . . ?
C60 C61 C62 121.24(11) . . ?
C62 C61 H61 119.4 . . ?
C57 C62 C66 122.14(11) . . ?
C61 C62 C57 117.18(11) . . ?
C61 C62 C66 120.69(11) . . ?
C58 C63 H63 108.1 . . ?
C58 C63 C64 111.26(10) . . ?
C58 C63 C65 111.20(10) . . ?
C64 C63 H63 108.1 . . ?
C64 C63 C65 109.83(11) . . ?
C65 C63 H63 108.1 . . ?
C63 C64 H64A 109.5 . . ?
C63 C64 H64B 109.5 . . ?
C63 C64 H64C 109.5 . . ?
H64A C64 H64B 109.5 . . ?
H64A C64 H64C 109.5 . . ?
H64B C64 H64C 109.5 . . ?
C63 C65 H65A 109.5 . . ?
C63 C65 H65B 109.5 . . ?
C63 C65 H65C 109.5 . . ?
H65A C65 H65B 109.5 . . ?
H65A C65 H65C 109.5 . . ?
H65B C65 H65C 109.5 . . ?
C62 C66 H66 107.7 . . ?
C62 C66 C67 110.66(12) . . ?
C67 C66 H66 107.7 . . ?
C68 C66 C62 111.59(12) . . ?
C68 C66 H66 107.7 . . ?
C68 C66 C67 111.32(15) . . ?
C66 C67 H67A 109.5 . . ?
C66 C67 H67B 109.5 . . ?
C66 C67 H67C 109.5 . . ?
H67A C67 H67B 109.5 . . ?
H67A C67 H67C 109.5 . . ?
H67B C67 H67C 109.5 . . ?
C66 C68 H68A 109.5 . . ?
C66 C68 H68B 109.5 . . ?
C66 C68 H68C 109.5 . . ?
H68A C68 H68B 109.5 . . ?
H68A C68 H68C 109.5 . . ?
H68B C68 H68C 109.5 . . ?
C70 C69 N4 118.48(10) . . ?
C74 C69 N4 118.05(10) . . ?
C74 C69 C70 123.39(10) . . ?
C69 C70 C75 122.38(10) . . ?
C71 C70 C69 117.37(11) . . ?
C71 C70 C75 120.25(11) . . ?
C70 C71 H71 119.7 . . ?
C72 C71 C70 120.69(11) . . ?
C72 C71 H71 119.7 . . ?
C71 C72 H72 119.7 . . ?
C73 C72 C71 120.59(11) . . ?
C73 C72 H72 119.7 . . ?
C72 C73 H73 119.4 . . ?
C72 C73 C74 121.19(11) . . ?
C74 C73 H73 119.4 . . ?
C69 C74 C78 122.72(10) . . ?
C73 C74 C69 116.77(11) . . ?
C73 C74 C78 120.51(11) . . ?
C70 C75 H75 108.1 . . ?
C70 C75 C76 111.30(11) . . ?
C70 C75 C77 110.80(11) . . ?
C76 C75 H75 108.1 . . ?
C77 C75 H75 108.1 . . ?
C77 C75 C76 110.34(12) . . ?
C75 C76 H76A 109.5 . . ?
C75 C76 H76B 109.5 . . ?
C75 C76 H76C 109.5 . . ?
H76A C76 H76B 109.5 . . ?
H76A C76 H76C 109.5 . . ?
H76B C76 H76C 109.5 . . ?
C75 C77 H77A 109.5 . . ?
C75 C77 H77B 109.5 . . ?
C75 C77 H77C 109.5 . . ?
H77A C77 H77B 109.5 . . ?
H77A C77 H77C 109.5 . . ?
H77B C77 H77C 109.5 . . ?
C74 C78 H78 107.7 . . ?
C74 C78 C79 112.04(11) . . ?
C74 C78 C80 110.78(11) . . ?
C79 C78 H78 107.7 . . ?
C79 C78 C80 110.74(11) . . ?
C80 C78 H78 107.7 . . ?
C78 C79 H79A 109.5 . . ?
C78 C79 H79B 109.5 . . ?
C78 C79 H79C 109.5 . . ?
H79A C79 H79B 109.5 . . ?
H79A C79 H79C 109.5 . . ?
H79B C79 H79C 109.5 . . ?
C78 C80 H80A 109.5 . . ?
C78 C80 H80B 109.5 . . ?
C78 C80 H80C 109.5 . . ?
H80A C80 H80B 109.5 . . ?
H80A C80 H80C 109.5 . . ?
H80B C80 H80C 109.5 . . ?

loop_
_geom_bond_atom_site_label_1
_geom_bond_atom_site_label_2
_geom_bond_distance
_geom_bond_site_symmetry_2
_geom_bond_publ_flag
O1 C7 1.2147(15) . ?
O2 C7 1.4099(14) . ?
O2 C8 1.3930(14) . ?
N1 C2 1.3660(14) . ?
N1 C5 1.4047(14) . ?
N1 C17 1.4418(14) . ?
N2 C2 1.3783(14) . ?
N2 C4 1.3987(14) . ?
N2 C29 1.4401(14) . ?
C2 C6 1.3897(15) . ?
C4 H4 0.9500 . ?
C4 C5 1.3324(16) . ?
C5 H5 0.9500 . ?
C6 H6 0.9500 . ?
C6 C7 1.4158(16) . ?
C8 C9 1.3941(18) . ?
C8 C13 1.3921(18) . ?
C9 C10 1.3986(17) . ?
C9 C14 1.5040(18) . ?
C10 H10 0.9500 . ?
C10 C11 1.3898(19) . ?
C11 C12 1.3875(19) . ?
C11 C15 1.5085(17) . ?
C12 H12 0.9500 . ?
C12 C13 1.3943(17) . ?
C13 C16 1.5026(18) . ?
C14 H14A 0.9800 . ?
C14 H14B 0.9800 . ?
C14 H14C 0.9800 . ?
C15 H15A 0.9800 . ?
C15 H15B 0.9800 . ?
C15 H15C 0.9800 . ?
C16 H16A 0.9800 . ?
C16 H16B 0.9800 . ?
C16 H16C 0.9800 . ?
C17 C18 1.3980(17) . ?
C17 C22 1.3984(17) . ?
C18 C19 1.3968(17) . ?
C18 C23 1.5178(18) . ?
C19 H19 0.9500 . ?
C19 C20 1.379(2) . ?
C20 H20 0.9500 . ?
C20 C21 1.385(2) . ?
C21 H21 0.9500 . ?
C21 C22 1.3959(17) . ?
C22 C26 1.5190(19) . ?
C23 H23 1.0000 . ?
C23 C24 1.525(2) . ?
C23 C25 1.5214(19) . ?
C24 H24A 0.9800 . ?
C24 H24B 0.9800 . ?
C24 H24C 0.9800 . ?
C25 H25A 0.9800 . ?
C25 H25B 0.9800 . ?
C25 H25C 0.9800 . ?
C26 H26 1.0000 . ?
C26 C27 1.5271(18) . ?
C26 C28 1.5304(18) . ?
C27 H27A 0.9800 . ?
C27 H27B 0.9800 . ?
C27 H27C 0.9800 . ?
C28 H28A 0.9800 . ?
C28 H28B 0.9800 . ?
C28 H28C 0.9800 . ?
C29 C30 1.4073(17) . ?
C29 C34 1.3962(16) . ?
C30 C31 1.3919(17) . ?
C30 C35 1.5221(17) . ?
C31 H31 0.9500 . ?
C31 C32 1.382(2) . ?
C32 H32 0.9500 . ?
C32 C33 1.383(2) . ?
C33 H33 0.9500 . ?
C33 C34 1.3998(17) . ?
C34 C38 1.5177(18) . ?
C35 H35 1.0000 . ?
C35 C36 1.5267(19) . ?
C35 C37 1.5319(17) . ?
C36 H36A 0.9800 . ?
C36 H36B 0.9800 . ?
C36 H36C 0.9800 . ?
C37 H37A 0.9800 . ?
C37 H37B 0.9800 . ?
C37 H37C 0.9800 . ?
C38 H38 1.0000 . ?
C38 C39 1.5331(18) . ?
C38 C40 1.5285(18) . ?
C39 H39A 0.9800 . ?
C39 H39B 0.9800 . ?
C39 H39C 0.9800 . ?
C40 H40A 0.9800 . ?
C40 H40B 0.9800 . ?
C40 H40C 0.9800 . ?
O3 C47 1.2066(15) . ?
O4 C47 1.4087(14) . ?
O4 C48 1.3948(14) . ?
N3 C42 1.3757(14) . ?
N3 C45 1.3867(15) . ?
N3 C57 1.4403(14) . ?
N4 C42 1.3699(14) . ?
N4 C44 1.3976(15) . ?
N4 C69 1.4441(14) . ?
C42 C46 1.3896(16) . ?
C44 H44 0.9500 . ?
C44 C45 1.3386(17) . ?
C45 H45 0.9500 . ?
C46 H46 0.9500 . ?
C46 C47 1.4082(16) . ?
C48 C49 1.3886(19) . ?
C48 C53 1.3882(19) . ?
C49 C50 1.3960(18) . ?
C49 C54 1.5013(19) . ?
C50 H50 0.9500 . ?
C50 C51 1.387(2) . ?
C51 C52 1.382(2) . ?
C51 C55 1.5079(18) . ?
C52 H52 0.9500 . ?
C52 C53 1.3967(18) . ?
C53 C56 1.503(2) . ?
C54 H54A 0.9800 . ?
C54 H54B 0.9800 . ?
C54 H54C 0.9800 . ?
C55 H55A 0.9800 . ?
C55 H55B 0.9800 . ?
C55 H55C 0.9800 . ?
C56 H56A 0.9800 . ?
C56 H56B 0.9800 . ?
C56 H56C 0.9800 . ?
C57 C58 1.4010(16) . ?
C57 C62 1.3979(16) . ?
C58 C59 1.3934(16) . ?
C58 C63 1.5209(16) . ?
C59 H59 0.9500 . ?
C59 C60 1.3841(17) . ?
C60 H60 0.9500 . ?
C60 C61 1.3803(19) . ?
C61 H61 0.9500 . ?
C61 C62 1.3957(17) . ?
C62 C66 1.5185(17) . ?
C63 H63 1.0000 . ?
C63 C64 1.5269(17) . ?
C63 C65 1.5300(19) . ?
C64 H64A 0.9800 . ?
C64 H64B 0.9800 . ?
C64 H64C 0.9800 . ?
C65 H65A 0.9800 . ?
C65 H65B 0.9800 . ?
C65 H65C 0.9800 . ?
C66 H66 1.0000 . ?
C66 C67 1.523(2) . ?
C66 C68 1.516(2) . ?
C67 H67A 0.9800 . ?
C67 H67B 0.9800 . ?
C67 H67C 0.9800 . ?
C68 H68A 0.9800 . ?
C68 H68B 0.9800 . ?
C68 H68C 0.9800 . ?
C69 C70 1.3975(16) . ?
C69 C74 1.3965(16) . ?
C70 C71 1.3925(16) . ?
C70 C75 1.5206(16) . ?
C71 H71 0.9500 . ?
C71 C72 1.3823(18) . ?
C72 H72 0.9500 . ?
C72 C73 1.3806(18) . ?
C73 H73 0.9500 . ?
C73 C74 1.3964(17) . ?
C74 C78 1.5199(17) . ?
C75 H75 1.0000 . ?
C75 C76 1.529(2) . ?
C75 C77 1.5250(19) . ?
C76 H76A 0.9800 . ?
C76 H76B 0.9800 . ?
C76 H76C 0.9800 . ?
C77 H77A 0.9800 . ?
C77 H77B 0.9800 . ?
C77 H77C 0.9800 . ?
C78 H78 1.0000 . ?
C78 C79 1.5273(19) . ?
C78 C80 1.5337(18) . ?
C79 H79A 0.9800 . ?
C79 H79B 0.9800 . ?
C79 H79C 0.9800 . ?
C80 H80A 0.9800 . ?
C80 H80B 0.9800 . ?
C80 H80C 0.9800 . ?

loop_
_geom_torsion_atom_site_label_1
_geom_torsion_atom_site_label_2
_geom_torsion_atom_site_label_3
_geom_torsion_atom_site_label_4
_geom_torsion
_geom_torsion_site_symmetry_1
_geom_torsion_site_symmetry_2
_geom_torsion_site_symmetry_3
_geom_torsion_site_symmetry_4
_geom_torsion_publ_flag
O2 C8 C9 C10 168.00(10) . . . . ?
O2 C8 C9 C14 -8.93(17) . . . . ?
O2 C8 C13 C12 -168.06(10) . . . . ?
O2 C8 C13 C16 9.85(16) . . . . ?
N1 C2 C6 C7 11.7(2) . . . . ?
N1 C17 C18 C19 -176.87(10) . . . . ?
N1 C17 C18 C23 6.92(16) . . . . ?
N1 C17 C22 C21 177.57(10) . . . . ?
N1 C17 C22 C26 -0.99(16) . . . . ?
N2 C2 C6 C7 -169.96(11) . . . . ?
N2 C4 C5 N1 0.60(12) . . . . ?
N2 C29 C30 C31 -179.51(10) . . . . ?
N2 C29 C30 C35 0.60(16) . . . . ?
N2 C29 C34 C33 179.59(10) . . . . ?
N2 C29 C34 C38 -1.92(16) . . . . ?
C2 N1 C5 C4 -0.24(13) . . . . ?
C2 N1 C17 C18 -110.66(13) . . . . ?
C2 N1 C17 C22 71.46(15) . . . . ?
C2 N2 C4 C5 -0.76(13) . . . . ?
C2 N2 C29 C30 -86.37(13) . . . . ?
C2 N2 C29 C34 92.50(13) . . . . ?
C2 C6 C7 O1 -1.6(2) . . . . ?
C2 C6 C7 O2 177.53(11) . . . . ?
C4 N2 C2 N1 0.60(12) . . . . ?
C4 N2 C2 C6 -178.12(10) . . . . ?
C4 N2 C29 C30 71.11(14) . . . . ?
C4 N2 C29 C34 -110.02(12) . . . . ?
C5 N1 C2 N2 -0.23(12) . . . . ?
C5 N1 C2 C6 178.29(12) . . . . ?
C5 N1 C17 C18 71.59(14) . . . . ?
C5 N1 C17 C22 -106.28(12) . . . . ?
C7 O2 C8 C9 66.09(15) . . . . ?
C7 O2 C8 C13 -122.99(11) . . . . ?
C8 O2 C7 O1 14.10(17) . . . . ?
C8 O2 C7 C6 -165.20(10) . . . . ?
C8 C9 C10 C11 -0.44(18) . . . . ?
C9 C8 C13 C12 2.74(17) . . . . ?
C9 C8 C13 C16 -179.35(11) . . . . ?
C9 C10 C11 C12 2.77(18) . . . . ?
C9 C10 C11 C15 -175.46(11) . . . . ?
C10 C11 C12 C13 -2.41(17) . . . . ?
C11 C12 C13 C8 -0.25(17) . . . . ?
C11 C12 C13 C16 -178.14(12) . . . . ?
C13 C8 C9 C10 -2.40(17) . . . . ?
C13 C8 C9 C14 -179.33(11) . . . . ?
C14 C9 C10 C11 176.54(12) . . . . ?
C15 C11 C12 C13 175.83(11) . . . . ?
C17 N1 C2 N2 -178.19(10) . . . . ?
C17 N1 C2 C6 0.3(2) . . . . ?
C17 N1 C5 C4 177.89(10) . . . . ?
C17 C18 C19 C20 -0.73(18) . . . . ?
C17 C18 C23 C24 94.56(14) . . . . ?
C17 C18 C23 C25 -140.48(12) . . . . ?
C17 C22 C26 C27 -149.66(12) . . . . ?
C17 C22 C26 C28 85.63(14) . . . . ?
C18 C17 C22 C21 -0.17(17) . . . . ?
C18 C17 C22 C26 -178.72(11) . . . . ?
C18 C19 C20 C21 -0.1(2) . . . . ?
C19 C18 C23 C24 -81.49(15) . . . . ?
C19 C18 C23 C25 43.47(17) . . . . ?
C19 C20 C21 C22 0.9(2) . . . . ?
C20 C21 C22 C17 -0.74(18) . . . . ?
C20 C21 C22 C26 177.80(12) . . . . ?
C21 C22 C26 C27 31.87(17) . . . . ?
C21 C22 C26 C28 -92.84(14) . . . . ?
C22 C17 C18 C19 0.89(17) . . . . ?
C22 C17 C18 C23 -175.32(11) . . . . ?
C23 C18 C19 C20 175.49(12) . . . . ?
C29 N2 C2 N1 160.84(10) . . . . ?
C29 N2 C2 C6 -17.88(16) . . . . ?
C29 N2 C4 C5 -160.79(10) . . . . ?
C29 C30 C31 C32 -0.75(18) . . . . ?
C29 C30 C35 C36 138.99(12) . . . . ?
C29 C30 C35 C37 -96.50(13) . . . . ?
C29 C34 C38 C39 -111.47(13) . . . . ?
C29 C34 C38 C40 125.46(12) . . . . ?
C30 C29 C34 C33 -1.61(16) . . . . ?
C30 C29 C34 C38 176.88(11) . . . . ?
C30 C31 C32 C33 -0.1(2) . . . . ?
C31 C30 C35 C36 -40.90(16) . . . . ?
C31 C30 C35 C37 83.61(14) . . . . ?
C31 C32 C33 C34 0.2(2) . . . . ?
C32 C33 C34 C29 0.67(18) . . . . ?
C32 C33 C34 C38 -177.85(11) . . . . ?
C33 C34 C38 C39 66.97(15) . . . . ?
C33 C34 C38 C40 -56.10(15) . . . . ?
C34 C29 C30 C31 1.66(17) . . . . ?
C34 C29 C30 C35 -178.23(10) . . . . ?
C35 C30 C31 C32 179.14(12) . . . . ?
O4 C48 C49 C50 -176.16(10) . . . . ?
O4 C48 C49 C54 4.81(17) . . . . ?
O4 C48 C53 C52 177.07(10) . . . . ?
O4 C48 C53 C56 -3.07(18) . . . . ?
N3 C42 C46 C47 163.02(12) . . . . ?
N3 C57 C58 C59 174.19(10) . . . . ?
N3 C57 C58 C63 -4.67(16) . . . . ?
N3 C57 C62 C61 -174.43(10) . . . . ?
N3 C57 C62 C66 5.24(17) . . . . ?
N4 C42 C46 C47 -17.6(2) . . . . ?
N4 C44 C45 N3 -0.14(13) . . . . ?
N4 C69 C70 C71 177.19(10) . . . . ?
N4 C69 C70 C75 -3.15(16) . . . . ?
N4 C69 C74 C73 -177.59(10) . . . . ?
N4 C69 C74 C78 3.17(17) . . . . ?
C42 N3 C45 C44 0.53(13) . . . . ?
C42 N3 C57 C58 -78.95(14) . . . . ?
C42 N3 C57 C62 97.35(13) . . . . ?
C42 N4 C44 C45 -0.29(14) . . . . ?
C42 N4 C69 C70 100.61(14) . . . . ?
C42 N4 C69 C74 -82.49(15) . . . . ?
C42 C46 C47 O3 5.7(2) . . . . ?
C42 C46 C47 O4 -172.46(12) . . . . ?
C44 N4 C42 N3 0.59(12) . . . . ?
C44 N4 C42 C46 -178.84(12) . . . . ?
C44 N4 C69 C70 -88.97(14) . . . . ?
C44 N4 C69 C74 87.93(14) . . . . ?
C45 N3 C42 N4 -0.69(12) . . . . ?
C45 N3 C42 C46 178.82(10) . . . . ?
C45 N3 C57 C58 95.52(14) . . . . ?
C45 N3 C57 C62 -88.18(14) . . . . ?
C47 O4 C48 C49 -101.57(13) . . . . ?
C47 O4 C48 C53 82.69(14) . . . . ?
C48 O4 C47 O3 -0.95(18) . . . . ?
C48 O4 C47 C46 177.45(11) . . . . ?
C48 C49 C50 C51 -0.92(18) . . . . ?
C49 C48 C53 C52 1.52(18) . . . . ?
C49 C48 C53 C56 -178.62(12) . . . . ?
C49 C50 C51 C52 1.31(18) . . . . ?
C49 C50 C51 C55 -178.18(12) . . . . ?
C50 C51 C52 C53 -0.27(19) . . . . ?
C51 C52 C53 C48 -1.11(19) . . . . ?
C51 C52 C53 C56 179.04(13) . . . . ?
C53 C48 C49 C50 -0.55(18) . . . . ?
C53 C48 C49 C54 -179.58(12) . . . . ?
C54 C49 C50 C51 178.11(12) . . . . ?
C55 C51 C52 C53 179.22(12) . . . . ?
C57 N3 C42 N4 174.59(9) . . . . ?
C57 N3 C42 C46 -5.90(16) . . . . ?
C57 N3 C45 C44 -174.52(11) . . . . ?
C57 C58 C59 C60 0.19(17) . . . . ?
C57 C58 C63 C64 -127.86(12) . . . . ?
C57 C58 C63 C65 109.37(13) . . . . ?
C57 C62 C66 C67 113.36(15) . . . . ?
C57 C62 C66 C68 -122.09(16) . . . . ?
C58 C57 C62 C61 1.69(17) . . . . ?
C58 C57 C62 C66 -178.65(11) . . . . ?
C58 C59 C60 C61 1.74(19) . . . . ?
C59 C58 C63 C64 53.32(15) . . . . ?
C59 C58 C63 C65 -69.45(14) . . . . ?
C59 C60 C61 C62 -2.00(19) . . . . ?
C60 C61 C62 C57 0.32(18) . . . . ?
C60 C61 C62 C66 -179.35(12) . . . . ?
C61 C62 C66 C67 -66.99(18) . . . . ?
C61 C62 C66 C68 57.56(19) . . . . ?
C62 C57 C58 C59 -1.93(17) . . . . ?
C62 C57 C58 C63 179.20(11) . . . . ?
C63 C58 C59 C60 179.08(11) . . . . ?
C69 N4 C42 N3 171.93(10) . . . . ?
C69 N4 C42 C46 -7.5(2) . . . . ?
C69 N4 C44 C45 -172.33(10) . . . . ?
C69 C70 C71 C72 0.12(18) . . . . ?
C69 C70 C75 C76 -126.04(13) . . . . ?
C69 C70 C75 C77 110.79(13) . . . . ?
C69 C74 C78 C79 -131.13(12) . . . . ?
C69 C74 C78 C80 104.65(13) . . . . ?
C70 C69 C74 C73 -0.85(17) . . . . ?
C70 C69 C74 C78 179.91(11) . . . . ?
C70 C71 C72 C73 -0.3(2) . . . . ?
C71 C70 C75 C76 53.60(16) . . . . ?
C71 C70 C75 C77 -69.57(15) . . . . ?
C71 C72 C73 C74 -0.1(2) . . . . ?
C72 C73 C74 C69 0.67(18) . . . . ?
C72 C73 C74 C78 179.92(12) . . . . ?
C73 C74 C78 C79 49.66(16) . . . . ?
C73 C74 C78 C80 -74.56(15) . . . . ?
C74 C69 C70 C71 0.47(17) . . . . ?
C74 C69 C70 C75 -179.88(11) . . . . ?
C75 C70 C71 C72 -179.54(12) . . . . ?

loop_
_exptl_oxdiff_crystal_face_indexfrac_h
_exptl_oxdiff_crystal_face_indexfrac_k
_exptl_oxdiff_crystal_face_indexfrac_l
_exptl_oxdiff_crystal_face_x
_exptl_oxdiff_crystal_face_y
_exptl_oxdiff_crystal_face_z
-0.0017 -1.0009 0.0001 0.0192 0.0091 0.0894
0.0017 1.0009 -0.0001 -0.0192 -0.0091 -0.0894
-0.9980 2.0030 0.0025 0.0340 0.0163 -0.1979
-2.0012 0.0018 1.0041 0.1468 -0.0116 -0.0303
2.0012 -0.0018 -1.0041 -0.1468 0.0116 0.0303
-0.0014 0.0005 -0.9989 -0.0018 0.0804 -0.0078
0.0014 -0.0005 0.9989 0.0018 -0.0804 0.0078
1.0013 -0.0012 -0.0026 -0.0725 -0.0344 0.0190
-1.0013 0.0012 0.0026 0.0725 0.0344 -0.0190
2.0046 2.0001 -1.0042 -0.1852 -0.0066 -0.1485
-0.0046 -0.9999 -1.9977 0.0156 0.1699 0.0739
